data_4506336
loop_
_publ_author_name
'P\'erez-Y\'a\~nez, Sonia'
'Beobide, Garikoitz'
'Castillo, Oscar'
'Cepeda, Javier'
'Luque, Antonio'
'Rom\'an, Pascual'

_publ_contact_author
;
 Oscar Castillo. Departamento de Quimica Inorganica. 
 Facultad de Ciencia y Tecnologia
 Universidad del Pais Vasco,  Apdo. 644,
 E-48080 Bilbao, Spain
;
_publ_section_title
;
 Directing the Formation of Adenine Coordination Polymers from Tunable
 Copper(II)/Dicarboxylato/Adenine Paddle-Wheel Building Units
;
_journal_issue 6
_journal_name_full 'Crystal Growth &amp; Design'
_journal_page_first 3324
_journal_paper_doi 10.1021/cg300446d
_journal_volume 12
_journal_year 2012
_chemical_compound_source 'synthesis as described'
_chemical_formula_moiety 'C20 H24 Cu2 N10 O8,  2 H2 O'
_chemical_formula_structural 'C20 H24 Cu2 N10 O8,  2 H2 O'
_chemical_formula_sum 'C20 H28 Cu2 N10 O10'
_chemical_formula_weight 695.589
_chemical_name_systematic
;
poly-[(mu-glutarato-K2-O,O')(mu3-adeninato-k3-N3:N7:N9)copper(II)]dihydrate
;
_space_group_IT_number 88
_symmetry_cell_setting tetragonal
_symmetry_Int_Tables_number 88
_symmetry_space_group_name_Hall '-I 4ad'
_symmetry_space_group_name_H-M 'I 41/a :2'
_atom_sites_solution_hydrogens geom
_atom_sites_solution_primary direct
_atom_sites_solution_secondary difmap
_audit_creation_method SHELXL97
_cell_angle_alpha 90.00
_cell_angle_beta 90.00
_cell_angle_gamma 90.00
_cell_formula_units_Z 8
_cell_length_a 15.403(1)
_cell_length_b 15.403(1)
_cell_length_c 22.617(3)
_cell_measurement_reflns_used 5377
_cell_measurement_temperature 293(2)
_cell_measurement_theta_max 26.08
_cell_measurement_theta_min 2.60
_cell_volume 5365.9(9)
_computing_cell_refinement 'CrysAlis CCD (Oxford Diffraction, 2003)'
_computing_data_collection 'CrysAlis CCD (Oxford Diffraction, 2003)'
_computing_data_reduction 'CrysAlis RED (Oxford Diffraction, 2003)'
_computing_molecular_graphics 'Ortep-3 (Farrugia, 1997)'
_computing_publication_material 'WinGX (Farrugia, 1999)'
_computing_structure_refinement 'SHELXL-97 (Sheldrick, 1997)'
_computing_structure_solution 'Sir92 (Altomare et al., 1993)'
_diffrn_ambient_temperature 293(2)
_diffrn_measured_fraction_theta_full 0.999
_diffrn_measured_fraction_theta_max 0.999
_diffrn_measurement_device_type Xcalibur
_diffrn_measurement_method \w
_diffrn_radiation_monochromator graphite
_diffrn_radiation_source 'fine-focus sealed tube'
_diffrn_radiation_type MoK\a
_diffrn_radiation_wavelength 0.71073
_diffrn_reflns_av_R_equivalents 0.0593
_diffrn_reflns_av_sigmaI/netI 0.1713
_diffrn_reflns_limit_h_max 19
_diffrn_reflns_limit_h_min -11
_diffrn_reflns_limit_k_max 19
_diffrn_reflns_limit_k_min -8
_diffrn_reflns_limit_l_max 27
_diffrn_reflns_limit_l_min -12
_diffrn_reflns_number 5377
_diffrn_reflns_theta_full 26.08
_diffrn_reflns_theta_max 26.08
_diffrn_reflns_theta_min 2.60
_diffrn_standards_decay_% 0
_diffrn_standards_interval_count 0
_diffrn_standards_interval_time 0
_diffrn_standards_number 0
_exptl_absorpt_coefficient_mu 1.659
_exptl_absorpt_correction_T_max 0.854
_exptl_absorpt_correction_T_min 0.797
_exptl_absorpt_correction_type analytical
_exptl_absorpt_process_details
;
CrysAlis RED, Oxford Diffraction Ltd.,
Version 1.170.32 (release 06.06.2003 CrysAlis170 VC++)
(compiled Jun  6 2003,13:53:32)
Analytical numeric absorption correction using a multifaceted crystal
model based on expressions derived by R.C. Clark & J.S. Reid.
;
_exptl_crystal_colour 'dark green'
_exptl_crystal_density_diffrn 1.717
_exptl_crystal_density_meas 1.72(2)
_exptl_crystal_density_method flotation
_exptl_crystal_description cubic
_exptl_crystal_F_000 2832
_exptl_crystal_size_max 0.13
_exptl_crystal_size_mid 0.11
_exptl_crystal_size_min 0.09
_refine_diff_density_max 0.680
_refine_diff_density_min -0.539
_refine_diff_density_rms 0.099
_refine_ls_extinction_method none
_refine_ls_goodness_of_fit_ref 1.131
_refine_ls_hydrogen_treatment constr
_refine_ls_matrix_type full
_refine_ls_number_parameters 185
_refine_ls_number_reflns 2665
_refine_ls_number_restraints 0
_refine_ls_restrained_S_all 1.131
_refine_ls_R_factor_all 0.1379
_refine_ls_R_factor_gt 0.0552
_refine_ls_shift/su_max 0.000
_refine_ls_shift/su_mean 0.000
_refine_ls_structure_factor_coef Fsqd
_refine_ls_weighting_details 'calc w=1/[\s^2^(Fo^2^)+(0.0558P)^2^] where P=(Fo^2^+2Fc^2^)/3'
_refine_ls_weighting_scheme calc
_refine_ls_wR_factor_gt 0.1077
_refine_ls_wR_factor_ref 0.1227
_reflns_number_gt 1219
_reflns_number_total 2665
_reflns_threshold_expression >2sigma(I)
_cod_data_source_file cg300446d_si_002.cif
_cod_data_source_block "'compound1'"
_cod_original_cell_volume 5366.1(9)
_cod_original_sg_symbol_H-M I41/a
_cod_database_code 4506336

loop_
_symmetry_equiv_pos_as_xyz
'x, y, z'
'-x, -y+1/2, z'
'-y+3/4, x+1/4, z+1/4'
'y+1/4, -x+1/4, z+1/4'
'x+1/2, y+1/2, z+1/2'
'-x+1/2, -y+1, z+1/2'
'-y+5/4, x+3/4, z+3/4'
'y+3/4, -x+3/4, z+3/4'
'-x, -y, -z'
'x, y-1/2, -z'
'y-3/4, -x-1/4, -z-1/4'
'-y-1/4, x-1/4, -z-1/4'
'-x+1/2, -y+1/2, -z+1/2'
'x+1/2, y, -z+1/2'
'y-1/4, -x+1/4, -z+1/4'
'-y+1/4, x+1/4, -z+1/4'

loop_
_atom_site_label
_atom_site_type_symbol
_atom_site_fract_x
_atom_site_fract_y
_atom_site_fract_z
_atom_site_U_iso_or_equiv
_atom_site_adp_type
_atom_site_occupancy
_atom_site_symmetry_multiplicity
_atom_site_calc_flag
_atom_site_refinement_flags
Cu1 Cu 0.03811(4) 0.01676(4) 0.55678(3) 0.0316(2) Uani 1 1 d .
N1 N 0.2780(3) -0.1178(3) 0.5339(2) 0.0449(14) Uani 1 1 d .
C2 C 0.2112(4) -0.0750(4) 0.5547(3) 0.0451(16) Uani 1 1 d .
H2 H 0.2169 -0.0551 0.5933 0.054 Uiso 1 1 calc R
N3 N 0.1367(3) -0.0562(3) 0.5285(2) 0.0356(12) Uani 1 1 d .
C4 C 0.1343(4) -0.0877(4) 0.4720(3) 0.0406(16) Uani 1 1 d .
C5 C 0.2047(5) -0.1332(4) 0.4428(3) 0.0507(18) Uani 1 1 d .
C6 C 0.2747(4) -0.1486(4) 0.4751(3) 0.054(2) Uani 1 1 d .
N6 N 0.3449(3) -0.1921(3) 0.4520(2) 0.0621(17) Uani 1 1 d .
H6A H 0.3438 -0.2099 0.4159 0.074 Uiso 1 1 calc R
H6B H 0.3898 -0.2016 0.4736 0.074 Uiso 1 1 calc R
N7 N 0.1823(3) -0.1517(3) 0.3862(2) 0.0430(13) Uani 1 1 d .
C8 C 0.1028(4) -0.1184(4) 0.3830(3) 0.0473(17) Uani 1 1 d .
H8 H 0.0702 -0.1215 0.3485 0.057 Uiso 1 1 calc R
N9 N 0.0710(3) -0.0796(3) 0.4325(2) 0.0375(13) Uani 1 1 d .
C11 C -0.0755(4) -0.1283(4) 0.5488(3) 0.0384(15) Uani 1 1 d .
O11 O -0.0234(3) -0.0911(3) 0.58261(17) 0.0446(11) Uani 1 1 d .
O12 O -0.0855(3) -0.1113(2) 0.49508(17) 0.0439(11) Uani 1 1 d .
C12 C -0.1364(5) -0.1982(4) 0.5712(3) 0.066(2) Uani 1 1 d .
H12A H -0.1952 -0.1814 0.5610 0.080 Uiso 1 1 calc R
H12B H -0.1236 -0.2514 0.5500 0.080 Uiso 1 1 calc R
C13 C -0.1342(6) -0.2174(4) 0.6344(3) 0.078(2) Uani 1 1 d .
H13A H -0.0745 -0.2300 0.6451 0.094 Uiso 1 1 calc R
H13B H -0.1674 -0.2701 0.6409 0.094 Uiso 1 1 calc R
C14 C -0.1683(5) -0.1481(5) 0.6771(3) 0.070(2) Uani 1 1 d .
H14A H -0.1422 -0.0924 0.6677 0.084 Uiso 1 1 calc R
H14B H -0.2307 -0.1427 0.6728 0.084 Uiso 1 1 calc R
C15 C -0.1469(6) -0.1722(6) 0.7389(4) 0.077(2) Uani 1 1 d .
O21 O -0.1118(5) -0.2379(4) 0.7540(3) 0.123(3) Uani 1 1 d .
O22 O -0.1633(4) -0.1112(4) 0.7758(3) 0.109(2) Uani 1 1 d .
O1W O -0.1011(3) -0.1638(3) 0.8810(2) 0.0840(16) Uiso 1 1 d .
H11W H -0.0910 -0.2187 0.8814 0.126 Uiso 1 1 d .
H12W H -0.1354 -0.1605 0.9109 0.126 Uiso 1 1 d .
H22 H -0.1467 -0.1256 0.8116 0.126 Uiso 1 1 d .

loop_
_atom_site_aniso_label
_atom_site_aniso_U_11
_atom_site_aniso_U_22
_atom_site_aniso_U_33
_atom_site_aniso_U_23
_atom_site_aniso_U_13
_atom_site_aniso_U_12
Cu1 0.0339(4) 0.0347(4) 0.0260(4) -0.0071(4) -0.0006(4) -0.0019(4)
N1 0.037(3) 0.063(4) 0.035(3) -0.004(3) -0.014(3) 0.006(3)
C2 0.039(4) 0.050(4) 0.046(4) 0.003(4) -0.009(4) -0.006(3)
N3 0.026(3) 0.035(3) 0.046(3) 0.002(3) -0.011(3) 0.001(2)
C4 0.039(4) 0.027(4) 0.056(4) -0.004(3) 0.028(4) 0.004(3)
C5 0.060(5) 0.053(5) 0.039(4) 0.009(4) -0.009(4) -0.019(4)
C6 0.048(5) 0.049(4) 0.064(5) 0.022(4) -0.016(4) -0.018(4)
N6 0.038(3) 0.081(4) 0.067(4) -0.021(3) 0.008(3) 0.029(3)
N7 0.046(3) 0.055(4) 0.028(3) -0.011(3) 0.001(3) -0.002(3)
C8 0.050(4) 0.053(4) 0.039(4) -0.014(3) -0.001(4) 0.008(4)
N9 0.035(3) 0.046(3) 0.031(3) -0.013(3) 0.007(3) -0.002(3)
C11 0.045(4) 0.030(4) 0.039(4) 0.003(3) 0.012(4) -0.002(3)
O11 0.052(3) 0.048(3) 0.033(2) 0.006(2) -0.005(2) -0.010(2)
O12 0.053(3) 0.043(3) 0.035(2) 0.002(2) -0.001(2) -0.009(2)
C12 0.108(6) 0.056(5) 0.035(4) -0.001(4) 0.011(4) -0.033(5)
C13 0.103(7) 0.054(5) 0.077(6) 0.003(5) 0.012(5) -0.028(5)
C14 0.069(5) 0.071(6) 0.071(5) -0.003(5) 0.026(5) -0.001(4)
C15 0.100(7) 0.064(6) 0.066(6) -0.002(6) 0.015(5) -0.014(6)
O21 0.206(8) 0.079(4) 0.084(5) 0.004(4) -0.002(5) 0.039(5)
O22 0.162(6) 0.095(5) 0.069(4) -0.020(4) 0.012(4) 0.023(4)

loop_
_atom_type_symbol
_atom_type_description
_atom_type_scat_dispersion_real
_atom_type_scat_dispersion_imag
_atom_type_scat_source
C C 0.0033 0.0016 'International Tables Vol C Tables 4.2.6.8 and 6.1.1.4'
H H 0.0000 0.0000 'International Tables Vol C Tables 4.2.6.8 and 6.1.1.4'
N N 0.0061 0.0033 'International Tables Vol C Tables 4.2.6.8 and 6.1.1.4'
O O 0.0106 0.0060 'International Tables Vol C Tables 4.2.6.8 and 6.1.1.4'
Cu Cu 0.3201 1.2651 'International Tables Vol C Tables 4.2.6.8 and 6.1.1.4'

loop_
_geom_angle_atom_site_label_1
_geom_angle_atom_site_label_2
_geom_angle_atom_site_label_3
_geom_angle
_geom_angle_site_symmetry_1
_geom_angle_site_symmetry_3
N9 Cu1 N3 166.8(2) 9_556 .
N9 Cu1 O11 88.13(18) 9_556 .
N3 Cu1 O11 89.24(17) . .
N9 Cu1 O12 91.48(18) 9_556 9_556
N3 Cu1 O12 86.82(17) . 9_556
O11 Cu1 O12 161.03(16) . 9_556
N9 Cu1 N7 94.93(19) 9_556 4
N3 Cu1 N7 98.27(19) . 4
O11 Cu1 N7 105.16(18) . 4
O12 Cu1 N7 93.77(18) 9_556 4
N9 Cu1 Cu1 81.25(14) 9_556 9_556
N3 Cu1 Cu1 85.60(14) . 9_556
O11 Cu1 Cu1 85.30(12) . 9_556
O12 Cu1 Cu1 75.91(11) 9_556 9_556
N7 Cu1 Cu1 168.82(14) 4 9_556
C2 N1 C6 118.6(6) . .
N1 C2 N3 129.2(6) . .
N1 C2 H2 115.4 . .
N3 C2 H2 115.4 . .
C2 N3 C4 111.3(6) . .
C2 N3 Cu1 129.8(4) . .
C4 N3 Cu1 118.6(4) . .
N9 C4 N3 128.0(5) . .
N9 C4 C5 106.7(6) . .
N3 C4 C5 125.2(6) . .
C6 C5 N7 133.7(7) . .
C6 C5 C4 116.4(7) . .
N7 C5 C4 109.9(6) . .
C5 C6 N6 121.2(7) . .
C5 C6 N1 119.3(7) . .
N6 C6 N1 119.5(6) . .
C6 N6 H6A 120.0 . .
C6 N6 H6B 120.0 . .
H6A N6 H6B 120.0 . .
C8 N7 C5 101.8(6) . .
C8 N7 Cu1 117.0(4) . 7_444
C5 N7 Cu1 141.2(5) . 7_444
N7 C8 N9 117.2(6) . .
N7 C8 H8 121.4 . .
N9 C8 H8 121.4 . .
C4 N9 C8 104.4(5) . .
C4 N9 Cu1 126.5(4) . 9_556
C8 N9 Cu1 128.9(4) . 9_556
O11 C11 O12 125.3(6) . .
O11 C11 C12 121.4(6) . .
O12 C11 C12 113.3(6) . .
C11 O11 Cu1 120.5(4) . .
C11 O12 Cu1 132.3(4) . 9_556
C13 C12 C11 117.2(6) . .
C13 C12 H12A 108.0 . .
C11 C12 H12A 108.0 . .
C13 C12 H12B 108.0 . .
C11 C12 H12B 108.0 . .
H12A C12 H12B 107.2 . .
C12 C13 C14 117.9(7) . .
C12 C13 H13A 107.8 . .
C14 C13 H13A 107.8 . .
C12 C13 H13B 107.8 . .
C14 C13 H13B 107.8 . .
H13A C13 H13B 107.2 . .
C15 C14 C13 110.1(7) . .
C15 C14 H14A 109.6 . .
C13 C14 H14A 109.6 . .
C15 C14 H14B 109.6 . .
C13 C14 H14B 109.6 . .
H14A C14 H14B 108.2 . .
O21 C15 O22 121.6(9) . .
O21 C15 C14 125.5(9) . .
O22 C15 C14 112.7(8) . .
C15 O22 H22 111.0 . .
H11W O1W H12W 99.1 . .

loop_
_geom_bond_atom_site_label_1
_geom_bond_atom_site_label_2
_geom_bond_distance
_geom_bond_site_symmetry_2
Cu1 N9 1.955(5) 9_556
Cu1 N3 1.994(5) .
Cu1 O11 2.000(4) .
Cu1 O12 2.008(4) 9_556
Cu1 N7 2.168(5) 4
Cu1 Cu1 2.8709(13) 9_556
N1 C2 1.310(7) .
N1 C6 1.413(8) .
C2 N3 1.323(7) .
C2 H2 0.9300 .
N3 C4 1.368(8) .
C4 N9 1.327(7) .
C4 C5 1.452(8) .
C5 C6 1.323(8) .
C5 N7 1.356(7) .
C6 N6 1.375(8) .
N6 H6A 0.8600 .
N6 H6B 0.8600 .
N7 C8 1.330(7) .
C8 N9 1.360(7) .
C8 H8 0.9300 .
C11 O11 1.247(7) .
C11 O12 1.253(7) .
C11 C12 1.515(8) .
C12 C13 1.460(9) .
C12 H12A 0.9700 .
C12 H12B 0.9700 .
C13 C14 1.533(9) .
C13 H13A 0.9700 .
C13 H13B 0.9700 .
C14 C15 1.484(11) .
C14 H14A 0.9700 .
C14 H14B 0.9700 .
C15 O21 1.196(9) .
C15 O22 1.282(9) .
O22 H22 0.8772 .
O1W H11W 0.8597 .
O1W H12W 0.8606 .

loop_
_geom_hbond_atom_site_label_D
_geom_hbond_atom_site_label_H
_geom_hbond_atom_site_label_A
_geom_hbond_distance_DH
_geom_hbond_distance_HA
_geom_hbond_distance_DA
_geom_hbond_angle_DHA
_geom_hbond_site_symmetry_A
N6 H6A O11 0.86 2.12 2.976(7) 171.1 7_444
N6 H6B O21 0.86 2.23 2.952(8) 141.4 8_544
O1W H11W O1W 0.86 2.06 2.906(7) 168.1 12_557
O1W H12W N1 0.86 1.94 2.772(7) 161.4 14_456
O22 H22 O1W 0.88 1.82 2.688(8) 172.4 .
